data_2005234
loop_
_publ_author_name
'Kokila, M. K.'
Puttaraja
'Kulkarni, M. V.'
'Shivaprakash, N. C.'

_publ_section_title
;
 3-Acetyl-6-bromocoumarin
;
_journal_issue 8
_journal_name_full 'Acta Crystallographica Section C'
_journal_page_first 2078
_journal_page_last 2081
_journal_paper_doi 10.1107/S0108270195010493
_journal_volume 52
_journal_year 1996
_chemical_formula_moiety 'C11 H7 Br1 O3'
_chemical_formula_sum 'C11 H7 Br O3'
_chemical_formula_weight 267.08
_space_group_IT_number 2
_symmetry_cell_setting triclinic
_symmetry_space_group_name_Hall '-P 1'
_symmetry_space_group_name_H-M 'P -1'
_atom_type_scat_source 'Cromer & Mann (1968) and Stewart, Davidson & Simpson (1965)'
_cell_angle_alpha 97.339(9)
_cell_angle_beta 99.948(9)
_cell_angle_gamma 90.04(1)
_cell_formula_units_Z 2
_cell_length_a 4.029(1)
_cell_length_b 11.125(2)
_cell_length_c 11.775(1)
_cell_measurement_reflns_used 25
_cell_measurement_temperature 300
_cell_measurement_theta_max 50
_cell_measurement_theta_min 40
_cell_volume 515.45(16)
_diffrn_measurement_device 'Enraf-Nonius CAD4'
_diffrn_measurement_method \q-2\q
_diffrn_radiation_type MoK\a
_diffrn_radiation_wavelength 0.7093
_diffrn_reflns_av_R_equivalents 0.000
_diffrn_reflns_limit_h_max 4
_diffrn_reflns_limit_h_min -4
_diffrn_reflns_limit_k_max 13
_diffrn_reflns_limit_k_min 0
_diffrn_reflns_limit_l_max 13
_diffrn_reflns_limit_l_min -13
_diffrn_reflns_number 1980
_diffrn_reflns_theta_max 65
_diffrn_standards_decay_% insignificant
_diffrn_standards_interval_count 100
_diffrn_standards_number 3
_exptl_absorpt_coefficient_mu 3.93
_exptl_absorpt_correction_type none
_exptl_crystal_colour 'pale yellow'
_exptl_crystal_density_diffrn 1.721
_exptl_crystal_density_meas 1.7
_exptl_crystal_description prism
_exptl_crystal_size_max 0.2
_exptl_crystal_size_mid 0.2
_exptl_crystal_size_min 0.2
_refine_diff_density_max 1.61
_refine_diff_density_min -1.27
_refine_ls_extinction_method none
_refine_ls_goodness_of_fit_obs 1.298
_refine_ls_hydrogen_treatment refall
_refine_ls_number_parameters 164
_refine_ls_number_reflns 1549
_refine_ls_R_factor_obs 0.067
_refine_ls_shift/esd_max 0.05
_refine_ls_structure_factor_coef F
_refine_ls_weighting_details 'w = 1/\s^2^(F)'
_refine_ls_weighting_scheme calc
_refine_ls_wR_factor_obs 0.067
_reflns_number_observed 1549
_reflns_number_total 1711
_reflns_observed_criterion I>=2.5\s(I)
_cod_data_source_file cr1164.cif
_cod_data_source_block cr1164a
_cod_depositor_comments
;
The following automatic conversions were performed:

'_refine_ls_weighting_scheme' value '1/\s^2^(F)' was changed to
'calc'. New tag '_refine_ls_weighting_details' was created. The value
of the new tag was set to 'w = 1/\s^2^(F)'.

Automatic conversion script
Id: cif_fix_values 3143 2015-03-26 13:38:13Z robertas 
;
_cod_original_cell_volume 515.5(2)
_cod_original_formula_sum 'C11 H7 Br1 O3'
_cod_database_code 2005234

loop_
_symmetry_equiv_pos_as_xyz
x,y,z
-x,-y,-z

loop_
_atom_site_aniso_label
_atom_site_aniso_U_11
_atom_site_aniso_U_22
_atom_site_aniso_U_33
_atom_site_aniso_U_12
_atom_site_aniso_U_13
_atom_site_aniso_U_23
Br .0470(10) .0500(10) .0500(10) -.0090(10) .0110(10) -.0010(10)
O(1) .044(4) .029(3) .047(3) -.011(3) .011(3) .006(3)
O(2) .065(5) .044(4) .055(4) -.015(3) .017(4) .008(3)
O(3) .068(5) .042(4) .060(4) -.031(4) .011(4) -.001(3)
C(2) .032(5) .036(5) .043(5) -.002(4) .004(4) .006(4)
C(3) .023(5) .025(4) .047(5) .004(4) .007(4) .007(4)
C(4) .029(5) .025(4) .044(5) -.003(4) .004(4) .003(4)
C(5) .031(5) .026(4) .049(5) -.005(4) .009(4) .003(4)
C(6) .012(4) .036(5) .057(5) .004(4) -.001(4) .001(4)
C(7) .033(5) .024(4) .056(5) -.007(4) .006(5) -.001(4)
C(8) .032(5) .024(4) .057(6) -.004(4) .002(5) .001(4)
C(9) .024(5) .029(5) .050(5) .004(4) .009(4) .012(4)
C(10) .020(5) .024(4) .051(5) -.002(4) .005(4) .004(4)
C(11) .029(5) .032(5) .051(5) .003(4) .005(4) .008(4)
C(12) .070(8) .054(6) .056(6) -.040(6) .015(6) .000(5)

loop_
_atom_site_label
_atom_site_fract_x
_atom_site_fract_y
_atom_site_fract_z
_atom_site_B_iso_or_equiv
Br .4042(3) .1829(1) .0091(1) 3.9(1)
O(1) .288(1) .1402(4) .5298(5) 3.1(3)
O(2) .345(2) .2080(5) .7264(5) 4.3(3)
O(3) .959(2) .4945(5) .6763(5) 4.5(3)
C(2) .410(2) .2249(7) .6296(7) 2.9(4)
C(3) .610(2) .3262(7) .6029(7) 2.5(4)
C(4) .638(2) .3363(6) .4881(7) 2.6(4)
C(5) .518(2) .2595(6) .2647(7) 2.8(4)
C(6) .378(2) .1683(7) .1716(7) 2.9(4)
C(7) .209(2) .0690(7) .2013(7) 3.0(4)
C(8) .181(2) .0597(7) .3194(7) 3.1(4)
C(9) .321(2) .1495(7) .4131(7) 2.6(4)
C(10) .494(2) .2494(6) .3862(7) 2.5(4)
C(11) .784(2) .4187(7) .7041(7) 3.0(4)
C(12) .746(3) .4206(8) .8332(8) 4.8(5)
H(4) .775(3) .415(2) .473(5) 3.4(5)
H(5) .646(3) .340(2) .246(1) 3.4(5)
H(7) .098(5) -.002(4) .134(2) 4.0(5)
H(8) .051(2) -.019(4) .341(4) 3.6(5)
H(12A) .590(3) .357(5) .868(4) 5.3(5)
H(12B) .925(3) .379(5) .825(4) 5.3(5)
H(12C) .891(5) .495(3) .888(2) 5.3(5)

loop_
_geom_angle_atom_site_label_1
_geom_angle_atom_site_label_2
_geom_angle_atom_site_label_3
_geom_angle
_geom_angle_publ_flag
C(9) O(1) C(2) 127.0(6) yes
O(1) C(2) O(2) 119.9(7) yes
O(1) C(2) C(3) 112.8(7) yes
O(2) C(2) C(3) 127.4(7) yes
C(2) C(3) C(11) 118.6(7) yes
C(2) C(3) C(4) 120.1(7) yes
C(4) C(3) C(11) 121.3(7) yes
C(3) C(4) C(10) 125.2(7) yes
C(10) C(5) C(6) 121.8(7) yes
C(5) C(6) Br 121.8(6) yes
C(7) C(6) C(5) 117.0(7) yes
C(7) C(6) Br 121.1(6) yes
C(6) C(7) C(8) 121.3(7) yes
C(7) C(8) C(9) 122.2(7) yes
C(8) C(9) C(10) 117.7(7) yes
C(8) C(9) O(1) 121.9(7) yes
C(10) C(9) O(1) 120.4(7) yes
C(4) C(10) C(5) 125.9(6) yes
C(4) C(10) C(9) 114.3(7) yes
C(5) C(10) C(9) 119.8(7) yes
C(3) C(11) C(12) 125.1(7) yes
C(3) C(11) O(3) 114.8(7) yes
C(12) C(11) O(3) 120.2(7) yes
C(12) C(11) C(3) 125.1(7) yes

loop_
_geom_bond_atom_site_label_1
_geom_bond_atom_site_label_2
_geom_bond_distance
_geom_bond_publ_flag
Br C(6) 1.962(8) yes
O(1) C(2) 1.422(10) yes
O(1) C(9) 1.419(10) yes
O(2) C(2) 1.249(10) yes
O(3) C(11) 1.210(10) yes
C(2) C(3) 1.482(11) yes
C(3) C(4) 1.394(11) yes
C(4) C(10) 1.474(11) yes
C(5) C(6) 1.432(11) yes
C(5) C(10) 1.469(11) yes
C(6) C(7) 1.408(11) yes
C(7) C(8) 1.432(12) yes
C(8) C(9) 1.427(11) yes
C(9) C(10) 1.410(11) yes
C(11) C(12) 1.551(11) yes
C(11) C(3) 1.540(11) yes
